data_7023870
loop_
_publ_author_name
'Clemente-Le\'on, Miguel'
'Coronado, Eugenio'
'L\'opez-Jord\`a, Maurici'

_publ_section_title
;
 2D and 3D bimetallic oxalate-based ferromagnets prepared by insertion of
 Mn(III)-salen type complexes.
;
_journal_issue 14
_journal_name_full 'Dalton transactions (Cambridge, England : 2003)'
_journal_page_first 5100
_journal_page_last 5110
_journal_paper_doi 10.1039/c3dt32996h
_journal_volume 42
_journal_year 2013
_chemical_absolute_configuration syn
_chemical_formula_sum 'C116 H109 Cr4 Mn8 N17 O62'
_chemical_formula_weight 3380.72
_chemical_name_systematic
;
?
;
_space_group_IT_number 4
_symmetry_cell_setting monoclinic
_symmetry_space_group_name_Hall 'P 2yb'
_symmetry_space_group_name_H-M 'P 1 21 1'
_atom_sites_solution_hydrogens geom
_atom_sites_solution_primary direct
_atom_sites_solution_secondary difmap
_audit_creation_method SHELXL-97
_cell_angle_alpha 90.00
_cell_angle_beta 90.596(3)
_cell_angle_gamma 90.00
_cell_formula_units_Z 1
_cell_length_a 9.2926(3)
_cell_length_b 32.5571(12)
_cell_length_c 11.8060(4)
_cell_measurement_reflns_used 8375
_cell_measurement_temperature 120(2)
_cell_measurement_theta_max 30.4989
_cell_measurement_theta_min 2.8670
_cell_volume 3571.6(2)
_computing_data_collection 'CrysAlisPro (Oxford Diffraction Ltd.)'
_computing_molecular_graphics 'Wingx (Farrugia, 1999)'
_computing_publication_material 'Wingx (Farrugia, 1999)'
_computing_structure_refinement 'SHELXL-97 (Sheldrick, 1997)'
_diffrn_ambient_temperature 120(2)
_diffrn_detector_area_resol_mean 16.0267
_diffrn_measured_fraction_theta_full 0.998
_diffrn_measured_fraction_theta_max 0.998
_diffrn_measurement_device_type 'SuperNova, Single source at offset), Sapphire3'
_diffrn_measurement_method '\w and \p scans'
_diffrn_radiation_monochromator mirror
_diffrn_radiation_source 'SuperNova (Mo) X-ray Source'
_diffrn_radiation_type MoK\a
_diffrn_radiation_wavelength 0.71073
_diffrn_reflns_av_R_equivalents 0.0745
_diffrn_reflns_av_unetI/netI 0.0944
_diffrn_reflns_limit_h_max 13
_diffrn_reflns_limit_h_min -13
_diffrn_reflns_limit_k_max 46
_diffrn_reflns_limit_k_min -46
_diffrn_reflns_limit_l_max 16
_diffrn_reflns_limit_l_min -16
_diffrn_reflns_number 66345
_diffrn_reflns_theta_full 25.00
_diffrn_reflns_theta_max 30.57
_diffrn_reflns_theta_min 2.87
_exptl_absorpt_coefficient_mu 1.070
_exptl_absorpt_correction_T_max 0.9686
_exptl_absorpt_correction_T_min 0.8646
_exptl_absorpt_correction_type multi-scan
_exptl_absorpt_process_details
;
CrysAlisPro, Agilent Technologies,
Version 1.171.34.49 (release 20-01-2011 CrysAlis171 .NET)
(compiled Jan 20 2011,15:58:25)
Empirical absorption correction using spherical harmonics,
implemented in SCALE3 ABSPACK scaling algorithm.
;
_exptl_crystal_colour red
_exptl_crystal_density_diffrn 1.572
_exptl_crystal_density_method 'not measured'
_exptl_crystal_description prism
_exptl_crystal_F_000 1716
_exptl_crystal_size_max 0.14
_exptl_crystal_size_mid 0.07
_exptl_crystal_size_min 0.03
_refine_diff_density_max 1.027
_refine_diff_density_min -0.559
_refine_diff_density_rms 0.097
_refine_ls_abs_structure_details 'Flack H D (1983), Acta Cryst. A39, 876-881'
_refine_ls_abs_structure_Flack -0.026(13)
_refine_ls_extinction_method none
_refine_ls_goodness_of_fit_ref 1.019
_refine_ls_hydrogen_treatment constr
_refine_ls_matrix_type full
_refine_ls_number_parameters 937
_refine_ls_number_reflns 21833
_refine_ls_number_restraints 4
_refine_ls_restrained_S_all 1.021
_refine_ls_R_factor_all 0.0969
_refine_ls_R_factor_gt 0.0591
_refine_ls_shift/su_max 0.004
_refine_ls_shift/su_mean 0.000
_refine_ls_structure_factor_coef Fsqd
_refine_ls_weighting_details 'calc w=1/[\s^2^(Fo^2^)+(0.0537P)^2^+0.5017P] where P=(Fo^2^+2Fc^2^)/3'
_refine_ls_weighting_scheme calc
_refine_ls_wR_factor_gt 0.1204
_refine_ls_wR_factor_ref 0.1421
_reflns_number_gt 15172
_reflns_number_total 21833
_reflns_threshold_expression >2\s(I)
_cod_data_source_file c3dt32996h.txt
_cod_data_source_block 698mono
_cod_depositor_comments
;
The following automatic conversions were performed:

'_symmetry_cell_setting' value 'Monoclinic' changed to 'monoclinic'
according to /home/saulius/struct/CIF-dictionaries/cif_core.dic
dictionary named 'cif_core.dic' version 2.4.2 from 2011-04-26.

Automatic conversion script
Id: cif_fix_values 1891 2012-01-12 08:04:46Z andrius 
;
_cod_original_sg_symbol_H-M P21
_cod_database_code 7023870

loop_
_symmetry_equiv_pos_as_xyz
'x, y, z'
'-x, y+1/2, -z'

loop_
_atom_site_label
_atom_site_type_symbol
_atom_site_fract_x
_atom_site_fract_y
_atom_site_fract_z
_atom_site_U_iso_or_equiv
_atom_site_adp_type
_atom_site_occupancy
_atom_site_symmetry_multiplicity
_atom_site_calc_flag
_atom_site_refinement_flags
Cr1 Cr 0.49172(7) 0.25379(2) 0.04721(6) 0.01910(14) Uani 1 1 d .
Cr2 Cr 0.99151(7) 0.00491(2) -0.01118(6) 0.01996(15) Uani 1 1 d .
Mn1 Mn 0.99164(7) 0.338518(19) 0.04002(6) 0.02194(14) Uani 1 1 d .
Mn2 Mn 0.49230(7) 0.08874(2) 0.00374(6) 0.02144(14) Uani 1 1 d .
Mn3 Mn 0.24301(7) 0.91190(2) 0.42931(6) 0.02471(15) Uani 1 1 d .
Mn4 Mn 0.05660(7) 0.66840(2) 0.42196(6) 0.02601(15) Uani 1 1 d .
C1 C 0.7596(5) 0.28280(12) -0.0074(4) 0.0197(9) Uani 1 1 d .
C2 C 0.7167(4) 0.30486(13) 0.1032(3) 0.0188(8) Uani 1 1 d .
C3 C 0.2726(5) 0.30670(13) -0.0076(4) 0.0212(9) Uani 1 1 d .
C4 C 0.2256(4) 0.28348(12) 0.1008(4) 0.0192(8) Uani 1 1 d .
C5 C 0.9540(4) -0.07517(13) -0.0777(3) 0.0195(8) Uani 1 1 d .
C6 C 1.0504(4) -0.07636(14) 0.0288(4) 0.0211(9) Uani 1 1 d .
C7 C 0.7282(5) 0.03454(13) 0.0516(4) 0.0202(9) Uani 1 1 d .
C8 C 0.7698(4) 0.05740(13) -0.0590(4) 0.0194(8) Uani 1 1 d .
C9 C 0.2528(4) 0.03767(13) -0.0643(4) 0.0201(8) Uani 1 1 d .
C10 C 0.2131(5) 0.05535(13) 0.0523(4) 0.0197(8) Uani 1 1 d .
C11 C 0.4459(4) 0.17555(13) -0.0281(4) 0.0181(8) Uani 1 1 d .
C12 C 0.5356(4) 0.17212(13) 0.0830(4) 0.0183(8) Uani 1 1 d .
C100 C 0.4865(5) 0.87421(15) 0.5394(4) 0.0275(10) Uani 1 1 d .
C101 C 0.5426(5) 0.84148(17) 0.6021(4) 0.0382(12) Uani 1 1 d .
H101 H 0.4841 0.8180 0.6145 0.046 Uiso 1 1 calc R
C102 C 0.6814(6) 0.8421(2) 0.6470(5) 0.0491(15) Uani 1 1 d .
H102 H 0.7170 0.8190 0.6877 0.059 Uiso 1 1 calc R
C103 C 0.7677(6) 0.8762(2) 0.6328(4) 0.0453(14) Uani 1 1 d .
H103 H 0.8615 0.8771 0.6656 0.054 Uiso 1 1 calc R
C104 C 0.7168(5) 0.90894(19) 0.5709(4) 0.0362(11) Uani 1 1 d .
H104 H 0.7770 0.9322 0.5603 0.043 Uiso 1 1 calc R
C105 C 0.5777(5) 0.90885(16) 0.5229(4) 0.0301(10) Uani 1 1 d .
C106 C 0.5374(5) 0.94314(15) 0.4537(4) 0.0271(10) Uani 1 1 d .
H106 H 0.6084 0.9635 0.4401 0.033 Uiso 1 1 calc R
C107 C 0.3812(6) 0.98451(15) 0.3343(5) 0.0385(12) Uani 1 1 d .
H107 H 0.4448 1.0077 0.3592 0.046 Uiso 1 1 calc R
C108 C 0.4095(6) 0.9758(2) 0.2162(6) 0.0553(17) Uani 1 1 d .
H10A H 0.5107 0.9680 0.2077 0.083 Uiso 1 1 calc R
H10B H 0.3893 1.0003 0.1706 0.083 Uiso 1 1 calc R
H10C H 0.3477 0.9532 0.1906 0.083 Uiso 1 1 calc R
C109 C 0.2240(5) 0.99672(15) 0.3548(6) 0.0435(14) Uani 1 1 d .
H10D H 0.2152 1.0112 0.4280 0.052 Uiso 1 1 calc R
H10E H 0.1888 1.0151 0.2936 0.052 Uiso 1 1 calc R
C110 C 0.0120(5) 0.95650(14) 0.3137(4) 0.0273(10) Uani 1 1 d .
H110 H -0.0249 0.9807 0.2791 0.033 Uiso 1 1 calc R
C111 C -0.0790(5) 0.92112(13) 0.3149(4) 0.0240(9) Uani 1 1 d .
C112 C -0.2086(5) 0.92276(14) 0.2524(4) 0.0262(9) Uani 1 1 d .
H112 H -0.2334 0.9471 0.2125 0.031 Uiso 1 1 calc R
C113 C -0.2997(5) 0.88951(16) 0.2484(4) 0.0323(11) Uani 1 1 d .
H113 H -0.3882 0.8912 0.2076 0.039 Uiso 1 1 calc R
C114 C -0.2622(5) 0.85343(15) 0.3040(4) 0.0319(10) Uani 1 1 d .
H114 H -0.3240 0.8302 0.2989 0.038 Uiso 1 1 calc R
C115 C -0.1363(5) 0.85081(15) 0.3665(4) 0.0302(10) Uani 1 1 d .
H115 H -0.1123 0.8259 0.4039 0.036 Uiso 1 1 calc R
C116 C -0.0431(5) 0.88469(14) 0.3755(4) 0.0250(9) Uani 1 1 d .
C200 C -0.1958(5) 0.63685(14) 0.5340(4) 0.0282(10) Uani 1 1 d .
C201 C -0.2570(6) 0.62054(17) 0.6351(4) 0.0372(12) Uani 1 1 d .
H201 H -0.2048 0.6218 0.7046 0.045 Uiso 1 1 calc R
C202 C -0.3921(6) 0.60300(19) 0.6313(5) 0.0485(15) Uani 1 1 d .
H202 H -0.4317 0.5924 0.6991 0.058 Uiso 1 1 calc R
C203 C -0.4718(6) 0.60035(19) 0.5319(5) 0.0462(15) Uani 1 1 d .
H203 H -0.5633 0.5873 0.5312 0.055 Uiso 1 1 calc R
C204 C -0.4167(6) 0.61688(17) 0.4338(4) 0.0373(12) Uani 1 1 d .
H204 H -0.4722 0.6161 0.3658 0.045 Uiso 1 1 calc R
C205 C -0.2775(5) 0.63516(15) 0.4333(4) 0.0285(10) Uani 1 1 d .
C206 C -0.2299(5) 0.65199(14) 0.3281(4) 0.0288(10) Uani 1 1 d .
H206 H -0.2955 0.6514 0.2659 0.035 Uiso 1 1 calc R
C207 C -0.0709(5) 0.68590(17) 0.1995(4) 0.0350(12) Uani 1 1 d .
H207 H -0.1312 0.6719 0.1404 0.042 Uiso 1 1 calc R
C208 C -0.1027(6) 0.73098(17) 0.1976(4) 0.0412(13) Uani 1 1 d .
H20A H -0.2055 0.7354 0.2110 0.062 Uiso 1 1 calc R
H20B H -0.0772 0.7423 0.1236 0.062 Uiso 1 1 calc R
H20C H -0.0463 0.7447 0.2571 0.062 Uiso 1 1 calc R
C209 C 0.0881(5) 0.67564(19) 0.1794(4) 0.0377(12) Uani 1 1 d .
H20D H 0.0993 0.6463 0.1595 0.045 Uiso 1 1 calc R
H20E H 0.1266 0.6925 0.1170 0.045 Uiso 1 1 calc R
C210 C 0.2891(5) 0.70277(15) 0.2859(4) 0.0296(10) Uani 1 1 d .
H210 H 0.3257 0.7113 0.2148 0.035 Uiso 1 1 calc R
C211 C 0.3749(5) 0.71044(15) 0.3853(4) 0.0298(10) Uani 1 1 d .
C212 C 0.5034(6) 0.73257(17) 0.3725(5) 0.0400(13) Uani 1 1 d .
H212 H 0.5279 0.7427 0.2997 0.048 Uiso 1 1 calc R
C213 C 0.5947(6) 0.74001(19) 0.4627(5) 0.0453(14) Uani 1 1 d .
H213 H 0.6813 0.7551 0.4529 0.054 Uiso 1 1 calc R
C214 C 0.5571(6) 0.72492(18) 0.5684(5) 0.0431(13) Uani 1 1 d .
H214 H 0.6189 0.7301 0.6314 0.052 Uiso 1 1 calc R
C215 C 0.4323(5) 0.70252(17) 0.5847(4) 0.0353(11) Uani 1 1 d .
H215 H 0.4098 0.6927 0.6582 0.042 Uiso 1 1 calc R
C216 C 0.3393(5) 0.69434(15) 0.4938(4) 0.0300(10) Uani 1 1 d .
N10 N 0.4104(4) 0.94851(11) 0.4081(3) 0.0269(8) Uani 1 1 d .
N11 N 0.1400(4) 0.95810(11) 0.3559(3) 0.0283(9) Uani 1 1 d .
N21 N 0.1650(4) 0.68498(12) 0.2874(3) 0.0284(8) Uani 1 1 d .
N20 N -0.1036(4) 0.66811(13) 0.3110(3) 0.0272(8) Uani 1 1 d .
O1 O 0.7990(3) 0.33127(9) 0.1411(2) 0.0235(7) Uani 1 1 d .
O2 O 0.5963(3) 0.29404(9) 0.1441(2) 0.0218(6) Uani 1 1 d .
O3 O 0.8756(3) 0.29170(9) -0.0518(3) 0.0237(7) Uani 1 1 d .
O4 O 0.6689(3) 0.25638(9) -0.0440(2) 0.0224(6) Uani 1 1 d .
O5 O 0.3985(3) 0.29777(9) -0.0421(3) 0.0228(6) Uani 1 1 d .
O6 O 0.1891(3) 0.33147(9) -0.0502(3) 0.0258(7) Uani 1 1 d .
O7 O 0.3139(3) 0.25705(9) 0.1384(2) 0.0221(6) Uani 1 1 d .
O8 O 0.1078(3) 0.29235(9) 0.1417(3) 0.0231(6) Uani 1 1 d .
O9 O 0.9252(3) -0.10783(9) -0.1249(3) 0.0248(7) Uani 1 1 d .
O10 O 0.9126(3) -0.03986(9) -0.1086(3) 0.0224(6) Uani 1 1 d .
O11 O 1.0936(3) -0.11069(9) 0.0641(3) 0.0255(7) Uani 1 1 d .
O12 O 1.0778(3) -0.04182(9) 0.0730(3) 0.0207(6) Uani 1 1 d .
O13 O 0.8912(3) 0.04777(9) -0.0997(3) 0.0229(7) Uani 1 1 d .
O14 O 0.6839(3) 0.08297(10) -0.0968(2) 0.0248(7) Uani 1 1 d .
O15 O 0.8182(3) 0.00737(9) 0.0842(2) 0.0229(6) Uani 1 1 d .
O16 O 0.6160(3) 0.04367(10) 0.0992(3) 0.0241(7) Uani 1 1 d .
O17 O 0.3646(3) 0.04900(10) -0.1090(3) 0.0290(7) Uani 1 1 d .
O18 O 0.1643(3) 0.01197(9) -0.1070(3) 0.0239(7) Uani 1 1 d .
O19 O 0.3003(3) 0.07793(9) 0.1007(3) 0.0241(7) Uani 1 1 d .
O20 O 0.0901(3) 0.04411(9) 0.0897(2) 0.0208(6) Uani 1 1 d .
O21 O 0.4171(3) 0.14371(10) -0.0806(3) 0.0240(7) Uani 1 1 d .
O22 O 0.4113(3) 0.21149(9) -0.0555(2) 0.0225(6) Uani 1 1 d .
O23 O 0.5711(3) 0.13732(10) 0.1163(3) 0.0248(7) Uani 1 1 d .
O24 O 0.5671(3) 0.20561(9) 0.1309(2) 0.0219(6) Uani 1 1 d .
O100 O 0.3568(3) 0.87085(9) 0.4972(3) 0.0289(7) Uani 1 1 d .
O101 O 0.0719(3) 0.88164(10) 0.4418(3) 0.0301(7) Uani 1 1 d .
O200 O -0.0650(4) 0.65313(10) 0.5414(3) 0.0304(7) Uani 1 1 d .
O201 O 0.2233(3) 0.67153(11) 0.5122(3) 0.0301(7) Uani 1 1 d .
C1M C 0.1817(7) 0.9205(2) 0.6983(5) 0.0611(19) Uani 1 1 d .
H1M1 H 0.1776 0.9385 0.7648 0.092 Uiso 1 1 calc R
H1M2 H 0.2514 0.8985 0.7124 0.092 Uiso 1 1 calc R
H1M3 H 0.0864 0.9086 0.6839 0.092 Uiso 1 1 calc R
O1M O 0.2248(4) 0.94375(11) 0.6025(3) 0.0375(8) Uani 1 1 d .
C2M C 0.3189(6) 0.83901(17) 0.2501(5) 0.0492(15) Uani 1 1 d .
H2M1 H 0.3295 0.8309 0.1706 0.074 Uiso 1 1 calc R
H2M2 H 0.2444 0.8221 0.2852 0.074 Uiso 1 1 calc R
H2M3 H 0.4105 0.8350 0.2904 0.074 Uiso 1 1 calc R
O2M O 0.2782(3) 0.88142(10) 0.2560(3) 0.0306(7) Uani 1 1 d .
C3M C 0.5481(9) 0.0133(2) 0.6743(7) 0.083(3) Uani 1 1 d .
H3M1 H 0.5639 0.0394 0.7140 0.124 Uiso 1 1 calc R
H3M2 H 0.5691 0.0168 0.5937 0.124 Uiso 1 1 calc R
H3M3 H 0.6116 -0.0077 0.7066 0.124 Uiso 1 1 calc R
O3M O 0.4066(5) 0.00140(17) 0.6864(4) 0.0760(16) Uani 1 1 d .
N1A N 0.0267(5) 0.73965(13) 0.4731(4) 0.0349(9) Uani 1 1 d .
C1A C 0.0681(5) 0.76587(16) 0.5306(4) 0.0333(11) Uani 1 1 d .
C2A C 0.1222(8) 0.79883(17) 0.6021(5) 0.0563(18) Uani 1 1 d .
H2A1 H 0.2097 0.7897 0.6416 0.084 Uiso 1 1 calc R
H2A2 H 0.0490 0.8062 0.6577 0.084 Uiso 1 1 calc R
H2A3 H 0.1442 0.8228 0.5552 0.084 Uiso 1 1 calc R
N2A N 0.0892(5) 0.59878(14) 0.3808(4) 0.0398(10) Uani 1 1 d .
C3A C 0.0665(6) 0.56386(18) 0.3690(4) 0.0411(13) Uani 1 1 d .
C4A C 0.0383(8) 0.51974(17) 0.3530(5) 0.0577(17) Uani 1 1 d .
H4A1 H 0.0869 0.5101 0.2847 0.087 Uiso 1 1 calc R
H4A2 H -0.0656 0.5152 0.3448 0.087 Uiso 1 1 calc R
H4A3 H 0.0746 0.5045 0.4189 0.087 Uiso 1 1 calc R
N3A N 0.2330(5) 0.52561(13) 0.6027(4) 0.0374(10) Uani 1 1 d .
C6A C 0.1996(5) 0.55422(15) 0.6511(4) 0.0298(10) Uani 1 1 d .
C5A C 0.1574(6) 0.59192(15) 0.7098(4) 0.0353(11) Uani 1 1 d .
H5A1 H 0.2427 0.6048 0.7439 0.053 Uiso 1 1 calc R
H5A2 H 0.0883 0.5852 0.7692 0.053 Uiso 1 1 calc R
H5A3 H 0.1128 0.6109 0.6555 0.053 Uiso 1 1 calc R
N4A N -0.0445(12) 0.6539(2) 0.9295(5) 0.135(4) Uani 1 1 d .
C7A C 0.0582(7) 0.70206(17) 0.7772(5) 0.0452(14) Uani 1 1 d .
H7A1 H 0.0540 0.6885 0.7031 0.068 Uiso 1 1 calc R
H7A2 H 0.1583 0.7091 0.7957 0.068 Uiso 1 1 calc R
H7A3 H 0.0000 0.7271 0.7750 0.068 Uiso 1 1 calc R
C8A C 0.0037(9) 0.6750(2) 0.8613(5) 0.067(2) Uani 1 1 d .
N5A N 0.525(2) 0.9702(4) 0.9386(17) 0.133(7) Uiso 0.50 1 d PD
C9A C 0.5451(13) 0.8975(3) 0.8900(10) 0.048(3) Uiso 0.50 1 d PD
H9A1 H 0.5091 0.8948 0.8120 0.072 Uiso 0.50 1 calc PR
H9A2 H 0.5003 0.8765 0.9375 0.072 Uiso 0.50 1 calc PR
H9A3 H 0.6497 0.8939 0.8913 0.072 Uiso 0.50 1 calc PR
C10A C 0.5124(12) 0.9348(3) 0.9297(10) 0.041(3) Uiso 0.50 1 d PD

loop_
_atom_site_aniso_label
_atom_site_aniso_U_11
_atom_site_aniso_U_22
_atom_site_aniso_U_33
_atom_site_aniso_U_23
_atom_site_aniso_U_13
_atom_site_aniso_U_12
Cr1 0.0206(3) 0.0170(3) 0.0196(3) -0.0013(3) -0.0005(3) 0.0010(3)
Cr2 0.0197(3) 0.0180(3) 0.0223(3) -0.0007(3) 0.0005(3) 0.0018(3)
Mn1 0.0207(3) 0.0179(3) 0.0272(4) 0.0009(3) -0.0025(3) 0.0013(3)
Mn2 0.0206(3) 0.0182(3) 0.0254(3) -0.0014(3) -0.0021(3) 0.0018(2)
Mn3 0.0269(3) 0.0194(3) 0.0278(4) 0.0043(3) -0.0013(3) -0.0010(3)
Mn4 0.0302(3) 0.0312(4) 0.0166(3) 0.0060(3) -0.0052(3) -0.0066(3)
C1 0.024(2) 0.0146(19) 0.020(2) -0.0024(16) 0.0006(17) 0.0076(16)
C2 0.023(2) 0.017(2) 0.017(2) -0.0005(16) -0.0022(17) 0.0071(16)
C3 0.032(2) 0.0143(19) 0.017(2) 0.0002(16) -0.0007(18) -0.0041(17)
C4 0.0216(19) 0.0140(19) 0.022(2) -0.0032(16) 0.0005(17) -0.0039(16)
C5 0.0192(18) 0.022(2) 0.017(2) 0.0005(17) -0.0033(16) -0.0019(17)
C6 0.0155(17) 0.023(2) 0.025(2) 0.0025(18) -0.0021(16) -0.0013(17)
C7 0.027(2) 0.016(2) 0.018(2) 0.0000(16) -0.0013(17) -0.0037(17)
C8 0.022(2) 0.0163(19) 0.020(2) 0.0013(17) -0.0002(17) -0.0015(16)
C9 0.020(2) 0.0185(19) 0.022(2) -0.0042(17) 0.0030(16) 0.0058(16)
C10 0.024(2) 0.0157(19) 0.019(2) -0.0038(16) -0.0024(17) 0.0035(16)
C11 0.0143(16) 0.022(2) 0.018(2) -0.0017(16) -0.0033(15) 0.0051(16)
C12 0.0146(16) 0.0206(19) 0.020(2) 0.0001(16) -0.0041(16) 0.0047(16)
C100 0.030(2) 0.033(2) 0.019(2) -0.0009(19) -0.0019(18) 0.000(2)
C101 0.038(3) 0.041(3) 0.035(3) 0.013(2) -0.011(2) -0.005(2)
C102 0.045(3) 0.064(4) 0.038(3) 0.026(3) -0.012(2) 0.004(3)
C103 0.029(3) 0.079(4) 0.028(3) 0.006(3) -0.013(2) -0.008(3)
C104 0.037(3) 0.050(3) 0.022(2) -0.011(2) -0.002(2) -0.005(3)
C105 0.033(2) 0.039(3) 0.018(2) -0.007(2) 0.0008(18) -0.001(2)
C106 0.024(2) 0.032(2) 0.025(2) -0.012(2) 0.0014(18) -0.0058(19)
C107 0.035(3) 0.022(2) 0.059(4) 0.009(2) 0.006(3) -0.001(2)
C108 0.040(3) 0.054(4) 0.072(4) 0.026(3) 0.002(3) 0.006(3)
C109 0.031(3) 0.023(2) 0.076(4) 0.011(3) 0.008(3) 0.001(2)
C110 0.032(2) 0.025(2) 0.025(2) 0.0081(18) 0.0078(19) 0.0087(19)
C111 0.028(2) 0.025(2) 0.019(2) 0.0022(17) 0.0070(17) 0.0036(18)
C112 0.032(2) 0.025(2) 0.022(2) 0.0022(17) 0.0014(18) 0.0094(19)
C113 0.028(2) 0.047(3) 0.022(2) -0.008(2) 0.0002(19) 0.006(2)
C114 0.034(2) 0.034(3) 0.028(3) 0.001(2) 0.002(2) 0.001(2)
C115 0.036(2) 0.025(2) 0.030(2) 0.0017(19) -0.005(2) 0.0011(19)
C116 0.030(2) 0.023(2) 0.022(2) 0.0038(18) 0.0048(18) -0.0009(18)
C200 0.033(2) 0.029(2) 0.023(2) 0.0078(19) -0.0004(19) -0.002(2)
C201 0.041(3) 0.049(3) 0.022(2) 0.012(2) -0.005(2) -0.014(2)
C202 0.044(3) 0.068(4) 0.033(3) 0.021(3) 0.002(2) -0.015(3)
C203 0.043(3) 0.059(4) 0.036(3) 0.016(3) -0.003(3) -0.021(3)
C204 0.036(3) 0.051(3) 0.025(3) 0.012(2) -0.002(2) -0.012(2)
C205 0.033(2) 0.030(2) 0.022(2) 0.0083(19) -0.0047(19) -0.009(2)
C206 0.037(2) 0.032(2) 0.017(2) 0.0035(18) -0.0093(19) -0.010(2)
C207 0.034(2) 0.054(3) 0.017(2) 0.012(2) -0.0057(19) -0.015(2)
C208 0.040(3) 0.050(3) 0.033(3) 0.018(2) -0.011(2) -0.008(3)
C209 0.038(2) 0.060(4) 0.015(2) 0.010(2) -0.006(2) -0.012(3)
C210 0.034(2) 0.035(3) 0.019(2) 0.0085(19) -0.0031(19) -0.004(2)
C211 0.034(2) 0.031(2) 0.025(2) 0.004(2) -0.0018(19) -0.006(2)
C212 0.044(3) 0.045(3) 0.031(3) 0.003(2) -0.002(2) -0.019(3)
C213 0.036(3) 0.054(4) 0.046(3) -0.001(3) -0.006(2) -0.020(3)
C214 0.037(3) 0.056(4) 0.036(3) 0.001(3) -0.014(2) -0.011(3)
C215 0.037(3) 0.050(3) 0.019(2) 0.002(2) -0.008(2) -0.006(2)
C216 0.035(2) 0.033(3) 0.021(2) -0.0004(19) -0.0060(19) 0.003(2)
N10 0.034(2) 0.0202(18) 0.027(2) -0.0007(15) 0.0073(17) -0.0036(16)
N11 0.031(2) 0.0208(18) 0.033(2) 0.0092(16) 0.0051(17) 0.0037(16)
N21 0.0310(19) 0.038(2) 0.0159(18) 0.0053(16) -0.0068(15) -0.0037(17)
N20 0.0318(18) 0.0306(19) 0.0191(18) 0.0070(16) -0.0041(15) -0.0095(18)
O1 0.0254(15) 0.0206(16) 0.0245(16) -0.0066(13) 0.0000(13) -0.0013(13)
O2 0.0262(15) 0.0183(14) 0.0209(15) -0.0057(12) 0.0068(13) 0.0003(12)
O3 0.0212(14) 0.0242(16) 0.0257(16) -0.0042(13) 0.0028(13) 0.0045(13)
O4 0.0238(14) 0.0224(15) 0.0210(15) -0.0071(13) 0.0002(12) -0.0030(13)
O5 0.0247(15) 0.0235(16) 0.0204(15) 0.0010(13) 0.0045(12) 0.0007(13)
O6 0.0270(15) 0.0220(16) 0.0285(17) 0.0088(13) 0.0024(13) 0.0009(13)
O7 0.0233(14) 0.0190(14) 0.0239(15) 0.0061(13) 0.0007(12) 0.0020(13)
O8 0.0205(14) 0.0223(15) 0.0265(16) 0.0065(13) 0.0010(13) 0.0001(12)
O9 0.0260(15) 0.0234(16) 0.0247(16) -0.0007(13) -0.0076(13) -0.0021(13)
O10 0.0222(15) 0.0205(15) 0.0243(16) 0.0030(13) -0.0041(12) 0.0001(12)
O11 0.0256(16) 0.0226(16) 0.0280(17) -0.0020(13) -0.0089(13) 0.0009(13)
O12 0.0225(14) 0.0165(14) 0.0229(15) -0.0012(12) -0.0062(12) 0.0014(12)
O13 0.0252(16) 0.0237(16) 0.0200(16) 0.0053(13) 0.0054(13) 0.0021(13)
O14 0.0292(16) 0.0243(16) 0.0208(15) 0.0048(13) 0.0009(13) 0.0036(14)
O15 0.0214(14) 0.0232(16) 0.0241(16) 0.0070(13) 0.0010(12) 0.0028(12)
O16 0.0234(15) 0.0237(16) 0.0255(17) 0.0025(13) 0.0070(13) 0.0024(13)
O17 0.0252(16) 0.0354(18) 0.0263(17) -0.0117(14) 0.0040(14) -0.0071(14)
O18 0.0236(15) 0.0216(16) 0.0264(16) -0.0109(13) 0.0015(13) 0.0009(12)
O19 0.0236(15) 0.0257(16) 0.0229(16) -0.0068(13) -0.0006(12) 0.0019(13)
O20 0.0216(14) 0.0196(14) 0.0213(15) -0.0033(12) 0.0022(12) 0.0010(12)
O21 0.0253(15) 0.0256(16) 0.0209(16) -0.0045(13) -0.0078(12) 0.0033(13)
O22 0.0264(15) 0.0185(15) 0.0225(15) 0.0018(12) -0.0079(12) 0.0008(12)
O23 0.0262(16) 0.0248(16) 0.0232(16) 0.0033(13) -0.0108(13) 0.0022(13)
O24 0.0278(15) 0.0198(15) 0.0178(15) -0.0051(12) -0.0077(12) 0.0010(12)
O100 0.0325(17) 0.0219(15) 0.0322(18) 0.0035(13) -0.0107(14) 0.0022(14)
O101 0.0265(16) 0.0267(17) 0.0371(19) 0.0109(14) -0.0045(14) -0.0035(13)
O200 0.0357(17) 0.0336(18) 0.0218(16) 0.0065(13) -0.0016(14) -0.0085(15)
O201 0.0325(16) 0.0381(18) 0.0196(16) 0.0083(14) -0.0035(13) -0.0058(16)
C1M 0.079(5) 0.072(5) 0.033(3) 0.006(3) 0.011(3) -0.033(4)
O1M 0.048(2) 0.038(2) 0.0266(18) 0.0004(16) 0.0089(16) -0.0023(17)
C2M 0.057(4) 0.036(3) 0.053(4) -0.016(3) -0.021(3) 0.016(3)
O2M 0.0313(17) 0.0287(17) 0.0316(18) -0.0075(14) -0.0070(14) 0.0048(14)
C3M 0.115(7) 0.062(5) 0.072(5) -0.028(4) 0.047(5) -0.020(5)
O3M 0.068(3) 0.102(4) 0.059(3) -0.040(3) 0.024(2) -0.038(3)
N1A 0.040(2) 0.033(2) 0.031(2) 0.0039(19) -0.0051(19) -0.0051(19)
C1A 0.037(3) 0.034(3) 0.029(3) 0.009(2) -0.001(2) -0.001(2)
C2A 0.096(5) 0.030(3) 0.042(3) 0.001(3) -0.012(3) -0.018(3)
N2A 0.050(3) 0.031(2) 0.039(3) 0.000(2) 0.002(2) 0.000(2)
C3A 0.052(3) 0.043(3) 0.028(3) 0.000(2) -0.001(2) 0.002(3)
C4A 0.086(5) 0.034(3) 0.053(4) 0.004(3) -0.003(4) -0.012(3)
N3A 0.040(2) 0.032(2) 0.041(3) 0.004(2) 0.005(2) 0.0004(19)
C6A 0.032(2) 0.032(3) 0.026(2) 0.010(2) -0.001(2) -0.001(2)
C5A 0.049(3) 0.026(2) 0.031(3) 0.004(2) -0.004(2) 0.003(2)
N4A 0.267(11) 0.104(6) 0.033(3) -0.013(4) 0.007(5) -0.105(7)
C7A 0.061(4) 0.041(3) 0.034(3) -0.004(2) -0.005(3) 0.004(3)
C8A 0.106(6) 0.068(5) 0.028(3) -0.019(3) 0.000(4) -0.027(4)

loop_
_atom_type_symbol
_atom_type_description
_atom_type_scat_dispersion_real
_atom_type_scat_dispersion_imag
_atom_type_scat_source
C C 0.0033 0.0016 'International Tables Vol C Tables 4.2.6.8 and 6.1.1.4'
H H 0.0000 0.0000 'International Tables Vol C Tables 4.2.6.8 and 6.1.1.4'
N N 0.0061 0.0033 'International Tables Vol C Tables 4.2.6.8 and 6.1.1.4'
O O 0.0106 0.0060 'International Tables Vol C Tables 4.2.6.8 and 6.1.1.4'
Cr Cr 0.3209 0.6236 'International Tables Vol C Tables 4.2.6.8 and 6.1.1.4'
Mn Mn 0.3368 0.7283 'International Tables Vol C Tables 4.2.6.8 and 6.1.1.4'

loop_
_geom_angle_atom_site_label_1
_geom_angle_atom_site_label_2
_geom_angle_atom_site_label_3
_geom_angle
_geom_angle_site_symmetry_1
_geom_angle_site_symmetry_3
O5 Cr1 O22 90.95(12) . .
O5 Cr1 O24 173.48(13) . .
O22 Cr1 O24 83.30(12) . .
O5 Cr1 O4 92.39(13) . .
O22 Cr1 O4 90.41(12) . .
O24 Cr1 O4 90.75(13) . .
O5 Cr1 O7 83.56(12) . .
O22 Cr1 O7 93.37(13) . .
O24 Cr1 O7 93.66(12) . .
O4 Cr1 O7 174.50(13) . .
O5 Cr1 O2 92.20(13) . .
O22 Cr1 O2 172.90(13) . .
O24 Cr1 O2 93.85(12) . .
O4 Cr1 O2 83.12(12) . .
O7 Cr1 O2 93.30(12) . .
O20 Cr2 O13 94.40(13) 1_655 .
O20 Cr2 O15 90.34(12) 1_655 .
O13 Cr2 O15 83.68(12) . .
O20 Cr2 O12 90.61(12) 1_655 .
O13 Cr2 O12 174.56(13) . .
O15 Cr2 O12 94.19(12) . .
O20 Cr2 O18 83.99(12) 1_655 1_655
O13 Cr2 O18 89.82(13) . 1_655
O15 Cr2 O18 171.03(13) . 1_655
O12 Cr2 O18 92.81(13) . 1_655
O20 Cr2 O10 172.47(13) 1_655 .
O13 Cr2 O10 92.44(12) . .
O15 Cr2 O10 93.54(13) . .
O12 Cr2 O10 82.68(12) . .
O18 Cr2 O10 92.89(12) 1_655 .
O6 Mn1 O9 90.76(12) 1_655 2_755
O6 Mn1 O3 95.78(12) 1_655 .
O9 Mn1 O3 169.70(12) 2_755 .
O6 Mn1 O1 167.13(11) 1_655 .
O9 Mn1 O1 97.24(12) 2_755 .
O3 Mn1 O1 77.81(11) . .
O6 Mn1 O8 77.31(11) 1_655 1_655
O9 Mn1 O8 97.40(11) 2_755 1_655
O3 Mn1 O8 91.81(12) . 1_655
O1 Mn1 O8 91.62(11) . 1_655
O6 Mn1 O11 96.18(12) 1_655 2_755
O9 Mn1 O11 77.04(12) 2_755 2_755
O3 Mn1 O11 94.31(11) . 2_755
O1 Mn1 O11 95.43(12) . 2_755
O8 Mn1 O11 171.50(12) 1_655 2_755
O14 Mn2 O19 165.60(12) . .
O14 Mn2 O21 94.78(12) . .
O19 Mn2 O21 96.55(12) . .
O14 Mn2 O16 77.96(11) . .
O19 Mn2 O16 92.91(11) . .
O21 Mn2 O16 164.93(12) . .
O14 Mn2 O23 97.13(12) . .
O19 Mn2 O23 93.96(12) . .
O21 Mn2 O23 77.63(11) . .
O16 Mn2 O23 90.07(11) . .
O14 Mn2 O17 93.39(12) . .
O19 Mn2 O17 77.35(11) . .
O21 Mn2 O17 92.19(12) . .
O16 Mn2 O17 101.33(13) . .
O23 Mn2 O17 165.89(12) . .
O101 Mn3 O100 93.83(14) . .
O101 Mn3 N10 173.71(16) . .
O100 Mn3 N10 92.46(16) . .
O101 Mn3 N11 91.54(15) . .
O100 Mn3 N11 174.62(16) . .
N10 Mn3 N11 82.17(16) . .
O101 Mn3 O1M 95.55(14) . .
O100 Mn3 O1M 89.32(14) . .
N10 Mn3 O1M 84.60(14) . .
N11 Mn3 O1M 90.39(15) . .
O101 Mn3 O2M 88.38(14) . .
O100 Mn3 O2M 89.31(13) . .
N10 Mn3 O2M 91.62(14) . .
N11 Mn3 O2M 90.62(14) . .
O1M Mn3 O2M 175.92(13) . .
O201 Mn4 O200 95.04(14) . .
O201 Mn4 N21 90.97(14) . .
O200 Mn4 N21 173.92(15) . .
O201 Mn4 N20 172.54(15) . .
O200 Mn4 N20 92.36(15) . .
N21 Mn4 N20 81.61(15) . .
O201 Mn4 N2A 93.59(16) . .
O200 Mn4 N2A 88.82(15) . .
N21 Mn4 N2A 91.70(16) . .
N20 Mn4 N2A 87.47(17) . .
O201 Mn4 N1A 84.39(15) . .
O200 Mn4 N1A 89.70(14) . .
N21 Mn4 N1A 89.99(16) . .
N20 Mn4 N1A 94.75(16) . .
N2A Mn4 N1A 177.39(15) . .
O3 C1 O4 126.1(4) . .
O3 C1 C2 118.9(4) . .
O4 C1 C2 115.0(4) . .
O1 C2 O2 126.9(4) . .
O1 C2 C1 117.8(4) . .
O2 C2 C1 115.3(4) . .
O6 C3 O5 126.7(4) . .
O6 C3 C4 118.5(4) . .
O5 C3 C4 114.8(4) . .
O8 C4 O7 126.5(4) . .
O8 C4 C3 117.8(4) . .
O7 C4 C3 115.7(4) . .
O9 C5 O10 126.2(4) . .
O9 C5 C6 118.1(4) . .
O10 C5 C6 115.6(4) . .
O11 C6 O12 126.3(4) . .
O11 C6 C5 118.4(4) . .
O12 C6 C5 115.4(4) . .
O16 C7 O15 126.0(4) . .
O16 C7 C8 119.2(4) . .
O15 C7 C8 114.7(4) . .
O14 C8 O13 127.1(4) . .
O14 C8 C7 117.5(3) . .
O13 C8 C7 115.4(3) . .
O17 C9 O18 125.0(4) . .
O17 C9 C10 118.9(4) . .
O18 C9 C10 116.1(4) . .
O19 C10 O20 126.5(4) . .
O19 C10 C9 118.4(4) . .
O20 C10 C9 115.1(3) . .
O21 C11 O22 126.8(4) . .
O21 C11 C12 118.4(4) . .
O22 C11 C12 114.8(4) . .
O23 C12 O24 125.9(4) . .
O23 C12 C11 118.2(4) . .
O24 C12 C11 115.9(3) . .
O100 C100 C101 118.5(4) . .
O100 C100 C105 124.2(4) . .
C101 C100 C105 117.2(4) . .
C102 C101 C100 122.1(5) . .
C102 C101 H101 118.9 . .
C100 C101 H101 118.9 . .
C103 C102 C101 120.2(5) . .
C103 C102 H102 119.9 . .
C101 C102 H102 119.9 . .
C104 C103 C102 119.4(5) . .
C104 C103 H103 120.3 . .
C102 C103 H103 120.3 . .
C103 C104 C105 121.6(5) . .
C103 C104 H104 119.2 . .
C105 C104 H104 119.2 . .
C104 C105 C100 119.5(5) . .
C104 C105 C106 117.6(5) . .
C100 C105 C106 122.9(4) . .
N10 C106 C105 124.8(4) . .
N10 C106 H106 117.6 . .
C105 C106 H106 117.6 . .
C108 C107 N10 112.1(4) . .
C108 C107 C109 112.6(5) . .
N10 C107 C109 106.3(4) . .
C108 C107 H107 108.6 . .
N10 C107 H107 108.6 . .
C109 C107 H107 108.6 . .
C107 C108 H10A 109.5 . .
C107 C108 H10B 109.5 . .
H10A C108 H10B 109.5 . .
C107 C108 H10C 109.5 . .
H10A C108 H10C 109.5 . .
H10B C108 H10C 109.5 . .
N11 C109 C107 106.5(4) . .
N11 C109 H10D 110.4 . .
C107 C109 H10D 110.4 . .
N11 C109 H10E 110.4 . .
C107 C109 H10E 110.4 . .
H10D C109 H10E 108.6 . .
N11 C110 C111 125.0(4) . .
N11 C110 H110 117.5 . .
C111 C110 H110 117.5 . .
C112 C111 C116 119.4(4) . .
C112 C111 C110 117.9(4) . .
C116 C111 C110 122.8(4) . .
C113 C112 C111 120.8(4) . .
C113 C112 H112 119.6 . .
C111 C112 H112 119.6 . .
C112 C113 C114 119.9(4) . .
C112 C113 H113 120.1 . .
C114 C113 H113 120.1 . .
C115 C114 C113 120.8(5) . .
C115 C114 H114 119.6 . .
C113 C114 H114 119.6 . .
C114 C115 C116 120.7(4) . .
C114 C115 H115 119.7 . .
C116 C115 H115 119.7 . .
O101 C116 C115 118.7(4) . .
O101 C116 C111 122.9(4) . .
C115 C116 C111 118.4(4) . .
O200 C200 C205 123.8(4) . .
O200 C200 C201 117.8(4) . .
C205 C200 C201 118.4(4) . .
C202 C201 C200 119.8(5) . .
C202 C201 H201 120.1 . .
C200 C201 H201 120.1 . .
C201 C202 C203 122.2(5) . .
C201 C202 H202 118.9 . .
C203 C202 H202 118.9 . .
C204 C203 C202 119.1(5) . .
C204 C203 H203 120.4 . .
C202 C203 H203 120.4 . .
C203 C204 C205 120.7(5) . .
C203 C204 H204 119.6 . .
C205 C204 H204 119.6 . .
C200 C205 C204 119.8(4) . .
C200 C205 C206 123.4(4) . .
C204 C205 C206 116.9(4) . .
N20 C206 C205 125.1(4) . .
N20 C206 H206 117.4 . .
C205 C206 H206 117.4 . .
N20 C207 C208 110.9(4) . .
N20 C207 C209 105.1(4) . .
C208 C207 C209 113.7(4) . .
N20 C207 H207 109.0 . .
C208 C207 H207 109.0 . .
C209 C207 H207 109.0 . .
C207 C208 H20A 109.5 . .
C207 C208 H20B 109.5 . .
H20A C208 H20B 109.5 . .
C207 C208 H20C 109.5 . .
H20A C208 H20C 109.5 . .
H20B C208 H20C 109.5 . .
N21 C209 C207 106.1(4) . .
N21 C209 H20D 110.5 . .
C207 C209 H20D 110.5 . .
N21 C209 H20E 110.5 . .
C207 C209 H20E 110.5 . .
H20D C209 H20E 108.7 . .
N21 C210 C211 123.8(4) . .
N21 C210 H210 118.1 . .
C211 C210 H210 118.1 . .
C212 C211 C216 119.4(4) . .
C212 C211 C210 117.9(4) . .
C216 C211 C210 122.6(4) . .
C213 C212 C211 121.7(5) . .
C213 C212 H212 119.2 . .
C211 C212 H212 119.2 . .
C212 C213 C214 118.3(5) . .
C212 C213 H213 120.9 . .
C214 C213 H213 120.9 . .
C215 C214 C213 122.0(5) . .
C215 C214 H214 119.0 . .
C213 C214 H214 119.0 . .
C214 C215 C216 120.4(5) . .
C214 C215 H215 119.8 . .
C216 C215 H215 119.8 . .
O201 C216 C215 118.5(4) . .
O201 C216 C211 123.2(4) . .
C215 C216 C211 118.2(5) . .
C106 N10 C107 120.5(4) . .
C106 N10 Mn3 125.2(3) . .
C107 N10 Mn3 114.3(3) . .
C110 N11 C109 121.1(4) . .
C110 N11 Mn3 125.5(3) . .
C109 N11 Mn3 113.4(3) . .
C210 N21 C209 120.1(4) . .
C210 N21 Mn4 126.9(3) . .
C209 N21 Mn4 113.0(3) . .
C206 N20 C207 119.4(4) . .
C206 N20 Mn4 125.0(3) . .
C207 N20 Mn4 115.5(3) . .
C2 O1 Mn1 112.8(3) . .
C2 O2 Cr1 113.0(3) . .
C1 O3 Mn1 112.7(3) . .
C1 O4 Cr1 113.3(3) . .
C3 O5 Cr1 113.2(3) . .
C3 O6 Mn1 114.1(3) . 1_455
C4 O7 Cr1 112.7(3) . .
C4 O8 Mn1 112.2(3) . 1_455
C5 O9 Mn1 114.6(3) . 2_745
C5 O10 Cr2 112.9(3) . .
C6 O11 Mn1 111.8(3) . 2_745
C6 O12 Cr2 113.4(3) . .
C8 O13 Cr2 113.0(3) . .
C8 O14 Mn2 113.2(3) . .
C7 O15 Cr2 113.1(3) . .
C7 O16 Mn2 112.0(3) . .
C9 O17 Mn2 111.8(3) . .
C9 O18 Cr2 111.9(3) . 1_455
C10 O19 Mn2 113.2(3) . .
C10 O20 Cr2 112.8(3) . 1_455
C11 O21 Mn2 113.3(3) . .
C11 O22 Cr1 113.4(3) . .
C12 O23 Mn2 112.4(3) . .
C12 O24 Cr1 112.5(3) . .
C100 O100 Mn3 128.1(3) . .
C116 O101 Mn3 126.5(3) . .
C200 O200 Mn4 127.8(3) . .
C216 O201 Mn4 127.2(3) . .
O1M C1M H1M1 109.5 . .
O1M C1M H1M2 109.5 . .
H1M1 C1M H1M2 109.5 . .
O1M C1M H1M3 109.5 . .
H1M1 C1M H1M3 109.5 . .
H1M2 C1M H1M3 109.5 . .
C1M O1M Mn3 119.4(3) . .
O2M C2M H2M1 109.5 . .
O2M C2M H2M2 109.5 . .
H2M1 C2M H2M2 109.5 . .
O2M C2M H2M3 109.5 . .
H2M1 C2M H2M3 109.5 . .
H2M2 C2M H2M3 109.5 . .
C2M O2M Mn3 119.9(3) . .
O3M C3M H3M1 109.5 . .
O3M C3M H3M2 109.5 . .
H3M1 C3M H3M2 109.5 . .
O3M C3M H3M3 109.5 . .
H3M1 C3M H3M3 109.5 . .
H3M2 C3M H3M3 109.5 . .
C1A N1A Mn4 145.0(4) . .
N1A C1A C2A 179.2(6) . .
C1A C2A H2A1 109.5 . .
C1A C2A H2A2 109.5 . .
H2A1 C2A H2A2 109.5 . .
C1A C2A H2A3 109.5 . .
H2A1 C2A H2A3 109.5 . .
H2A2 C2A H2A3 109.5 . .
C3A N2A Mn4 161.4(5) . .
N2A C3A C4A 179.5(7) . .
C3A C4A H4A1 109.5 . .
C3A C4A H4A2 109.5 . .
H4A1 C4A H4A2 109.5 . .
C3A C4A H4A3 109.5 . .
H4A1 C4A H4A3 109.5 . .
H4A2 C4A H4A3 109.5 . .
N3A C6A C5A 178.0(5) . .
C6A C5A H5A1 109.5 . .
C6A C5A H5A2 109.5 . .
H5A1 C5A H5A2 109.5 . .
C6A C5A H5A3 109.5 . .
H5A1 C5A H5A3 109.5 . .
H5A2 C5A H5A3 109.5 . .
C8A C7A H7A1 109.5 . .
C8A C7A H7A2 109.5 . .
H7A1 C7A H7A2 109.5 . .
C8A C7A H7A3 109.5 . .
H7A1 C7A H7A3 109.5 . .
H7A2 C7A H7A3 109.5 . .
N4A C8A C7A 177.9(11) . .
C10A C9A H9A1 109.5 . .
C10A C9A H9A2 109.5 . .
H9A1 C9A H9A2 109.5 . .
C10A C9A H9A3 109.5 . .
H9A1 C9A H9A3 109.5 . .
H9A2 C9A H9A3 109.5 . .
N5A C10A C9A 155.4(16) . .

loop_
_geom_bond_atom_site_label_1
_geom_bond_atom_site_label_2
_geom_bond_distance
_geom_bond_site_symmetry_2
Cr1 O5 1.973(3) .
Cr1 O22 1.977(3) .
Cr1 O24 1.978(3) .
Cr1 O4 1.978(3) .
Cr1 O7 1.985(3) .
Cr1 O2 1.986(3) .
Cr2 O20 1.966(3) 1_655
Cr2 O13 1.972(3) .
Cr2 O15 1.977(3) .
Cr2 O12 1.982(3) .
Cr2 O18 1.987(3) 1_655
Cr2 O10 1.992(3) .
Mn1 O6 2.143(3) 1_655
Mn1 O9 2.153(3) 2_755
Mn1 O3 2.153(3) .
Mn1 O1 2.175(3) .
Mn1 O8 2.200(3) 1_655
Mn1 O11 2.203(3) 2_755
Mn2 O14 2.158(3) .
Mn2 O19 2.159(3) .
Mn2 O21 2.161(3) .
Mn2 O16 2.172(3) .
Mn2 O23 2.187(3) .
Mn2 O17 2.196(3) .
Mn3 O101 1.878(3) .
Mn3 O100 1.878(3) .
Mn3 N10 1.978(4) .
Mn3 N11 1.978(4) .
Mn3 O1M 2.300(3) .
Mn3 O2M 2.301(3) .
Mn4 O201 1.873(3) .
Mn4 O200 1.883(3) .
Mn4 N21 1.966(4) .
Mn4 N20 1.973(4) .
Mn4 N2A 2.338(4) .
Mn4 N1A 2.414(4) .
C1 O3 1.238(5) .
C1 O4 1.276(5) .
C1 C2 1.546(6) .
C2 O1 1.232(5) .
C2 O2 1.272(5) .
C3 O6 1.224(5) .
C3 O5 1.276(5) .
C3 C4 1.553(6) .
C4 O8 1.235(5) .
C4 O7 1.266(5) .
C5 O9 1.229(5) .
C5 O10 1.265(5) .
C5 C6 1.536(5) .
C6 O11 1.257(5) .
C6 O12 1.265(5) .
C7 O16 1.226(5) .
C7 O15 1.274(5) .
C7 C8 1.555(5) .
C8 O14 1.234(5) .
C8 O13 1.270(5) .
C9 O17 1.227(5) .
C9 O18 1.273(5) .
C9 C10 1.540(5) .
C10 O19 1.231(5) .
C10 O20 1.283(5) .
C11 O21 1.236(5) .
C11 O22 1.255(5) .
C11 C12 1.551(5) .
C12 O23 1.243(5) .
C12 O24 1.261(5) .
C100 O100 1.304(5) .
C100 C101 1.396(7) .
C100 C105 1.425(7) .
C101 C102 1.389(7) .
C101 H101 0.9500 .
C102 C103 1.381(8) .
C102 H102 0.9500 .
C103 C104 1.372(8) .
C103 H103 0.9500 .
C104 C105 1.406(7) .
C104 H104 0.9500 .
C105 C106 1.431(7) .
C106 N10 1.304(6) .
C106 H106 0.9500 .
C107 C108 1.449(9) .
C107 N10 1.484(6) .
C107 C109 1.536(7) .
C107 H107 1.0000 .
C108 H10A 0.9800 .
C108 H10B 0.9800 .
C108 H10C 0.9800 .
C109 N11 1.480(6) .
C109 H10D 0.9900 .
C109 H10E 0.9900 .
C110 N11 1.286(6) .
C110 C111 1.429(6) .
C110 H110 0.9500 .
C111 C112 1.407(6) .
C111 C116 1.422(6) .
C112 C113 1.375(7) .
C112 H112 0.9500 .
C113 C114 1.388(7) .
C113 H113 0.9500 .
C114 C115 1.379(7) .
C114 H114 0.9500 .
C115 C116 1.405(6) .
C115 H115 0.9500 .
C116 O101 1.322(5) .
C200 O200 1.328(5) .
C200 C205 1.405(6) .
C200 C201 1.429(6) .
C201 C202 1.379(7) .
C201 H201 0.9500 .
C202 C203 1.383(7) .
C202 H202 0.9500 .
C203 C204 1.381(7) .
C203 H203 0.9500 .
C204 C205 1.424(6) .
C204 H204 0.9500 .
C205 C206 1.432(6) .
C206 N20 1.303(6) .
C206 H206 0.9500 .
C207 N20 1.472(6) .
C207 C208 1.497(7) .
C207 C209 1.536(7) .
C207 H207 1.0000 .
C208 H20A 0.9800 .
C208 H20B 0.9800 .
C208 H20C 0.9800 .
C209 N21 1.487(6) .
C209 H20D 0.9900 .
C209 H20E 0.9900 .
C210 N21 1.290(6) .
C210 C211 1.435(6) .
C210 H210 0.9500 .
C211 C212 1.404(7) .
C211 C216 1.426(6) .
C212 C213 1.376(7) .
C212 H212 0.9500 .
C213 C214 1.389(8) .
C213 H213 0.9500 .
C214 C215 1.386(7) .
C214 H214 0.9500 .
C215 C216 1.396(6) .
C215 H215 0.9500 .
C216 O201 1.329(6) .
O6 Mn1 2.143(3) 1_455
O8 Mn1 2.200(3) 1_455
O9 Mn1 2.153(3) 2_745
O11 Mn1 2.203(3) 2_745
O18 Cr2 1.987(3) 1_455
O20 Cr2 1.966(3) 1_455
C1M O1M 1.422(6) .
C1M H1M1 0.9800 .
C1M H1M2 0.9800 .
C1M H1M3 0.9800 .
C2M O2M 1.434(6) .
C2M H2M1 0.9800 .
C2M H2M2 0.9800 .
C2M H2M3 0.9800 .
C3M O3M 1.380(8) .
C3M H3M1 0.9800 .
C3M H3M2 0.9800 .
C3M H3M3 0.9800 .
N1A C1A 1.154(6) .
C1A C2A 1.452(7) .
C2A H2A1 0.9800 .
C2A H2A2 0.9800 .
C2A H2A3 0.9800 .
N2A C3A 1.164(7) .
C3A C4A 1.472(8) .
C4A H4A1 0.9800 .
C4A H4A2 0.9800 .
C4A H4A3 0.9800 .
N3A C6A 1.137(6) .
C6A C5A 1.465(7) .
C5A H5A1 0.9800 .
C5A H5A2 0.9800 .
C5A H5A3 0.9800 .
N4A C8A 1.154(9) .
C7A C8A 1.423(9) .
C7A H7A1 0.9800 .
C7A H7A2 0.9800 .
C7A H7A3 0.9800 .
N5A C10A 1.162(13) .
C9A C10A 1.338(12) .
C9A H9A1 0.9800 .
C9A H9A2 0.9800 .
C9A H9A3 0.9800 .
